data_7123752
loop_
_publ_author_name
'Deegan, Meaghan M.'
'Peters, Jonas C.'

_publ_section_title
;
 O-Functionalization of a Cobalt Carbonyl Generates a Terminal Cobalt
 Carbyne
;
_journal_name_full 'Chemical Communications'
_journal_paper_doi 10.1039/C9CC04032C
_journal_year 2019
_chemical_formula_moiety 'C31 H42 Co O P3'
_chemical_formula_sum 'C31 H42 Co O P3'
_chemical_formula_weight 582.48
_chemical_name_systematic P2PCoCOH
_space_group_crystal_system triclinic
_space_group_IT_number 2
_space_group_name_Hall '-P 1'
_space_group_name_H-M_alt 'P -1'
_symmetry_space_group_name_Hall '-P 1'
_symmetry_space_group_name_H-M 'P -1'
_atom_sites_solution_hydrogens mixed
_audit_creation_date 2018-10-29
_audit_creation_method
;
Olex2 1.2
(compiled 2018.05.29 svn.r3508 for OlexSys, GUI svn.r5506)
;
_audit_update_record
;
2019-05-24 deposited with the CCDC.    2019-07-01 downloaded from the CCDC.
;
_cell_angle_alpha 102.756(3)
_cell_angle_beta 98.244(2)
_cell_angle_gamma 103.517(3)
_cell_formula_units_Z 2
_cell_length_a 9.4357(4)
_cell_length_b 9.6576(6)
_cell_length_c 17.4658(8)
_cell_measurement_reflns_used 9708
_cell_measurement_temperature 100(2)
_cell_measurement_theta_max 27.46
_cell_measurement_theta_min 2.83
_cell_volume 1477.06(13)
_computing_cell_refinement 'SAINT v8.37A (Bruker, 2015)'
_computing_data_reduction 'SAINT v8.37A (Bruker, 2015)'
_computing_molecular_graphics 'Olex2 (Dolomanov et al., 2009)'
_computing_publication_material 'Olex2 (Dolomanov et al., 2009)'
_computing_structure_refinement 'XL (Sheldrick, 2008)'
_computing_structure_solution 'XT (Sheldrick, 2015)'
_diffrn_ambient_temperature 99.99
_diffrn_measured_fraction_theta_full 0.998
_diffrn_measured_fraction_theta_max 0.998
_diffrn_measurement_device_type 'Bruker APEX-II CCD'
_diffrn_measurement_method '\f and \w scans'
_diffrn_radiation_type MoK\a
_diffrn_radiation_wavelength 0.71073
_diffrn_reflns_av_R_equivalents 0.0444
_diffrn_reflns_av_unetI/netI 0.0139
_diffrn_reflns_Laue_measured_fraction_full 0.998
_diffrn_reflns_Laue_measured_fraction_max 0.998
_diffrn_reflns_limit_h_max 12
_diffrn_reflns_limit_h_min -12
_diffrn_reflns_limit_k_max 12
_diffrn_reflns_limit_k_min -12
_diffrn_reflns_limit_l_max 22
_diffrn_reflns_limit_l_min -22
_diffrn_reflns_number 104914
_diffrn_reflns_point_group_measured_fraction_full 0.998
_diffrn_reflns_point_group_measured_fraction_max 0.998
_diffrn_reflns_theta_full 25.242
_diffrn_reflns_theta_max 27.504
_diffrn_reflns_theta_min 2.720
_exptl_absorpt_coefficient_mu 0.766
_exptl_absorpt_correction_T_max 0.7456
_exptl_absorpt_correction_T_min 0.6883
_exptl_absorpt_correction_type multi-scan
_exptl_absorpt_process_details
'SADABS-2016/2 (Bruker,2016/2) was used for absorption correction. wR2(int) was 0.1004 before and 0.0431 after correction. The Ratio of minimum to maximum transmission is 0.9231. The \l/2 correction factor is Not present.'
_exptl_crystal_colour orange
_exptl_crystal_colour_primary orange
_exptl_crystal_density_diffrn 1.310
_exptl_crystal_description plate
_exptl_crystal_F_000 616
_exptl_crystal_size_max 0.34
_exptl_crystal_size_mid 0.314
_exptl_crystal_size_min 0.184
_refine_diff_density_max 0.365
_refine_diff_density_min -0.219
_refine_diff_density_rms 0.043
_refine_ls_extinction_method none
_refine_ls_goodness_of_fit_ref 1.061
_refine_ls_hydrogen_treatment mixed
_refine_ls_matrix_type full
_refine_ls_number_parameters 337
_refine_ls_number_reflns 6787
_refine_ls_number_restraints 0
_refine_ls_restrained_S_all 1.061
_refine_ls_R_factor_all 0.0231
_refine_ls_R_factor_gt 0.0207
_refine_ls_shift/su_max 0.001
_refine_ls_shift/su_mean 0.000
_refine_ls_structure_factor_coef Fsqd
_refine_ls_weighting_details 'w=1/[\s^2^(Fo^2^)+(0.0233P)^2^+0.6764P] where P=(Fo^2^+2Fc^2^)/3'
_refine_ls_weighting_scheme calc
_refine_ls_wR_factor_gt 0.0530
_refine_ls_wR_factor_ref 0.0535
_reflns_Friedel_coverage 0.000
_reflns_number_gt 6375
_reflns_number_total 6787
_reflns_threshold_expression 'I > 2\s(I)'
_cod_data_source_file c9cc04032c2.cif
_cod_data_source_block v18277
_cod_database_code 7123752
_shelx_shelxl_version_number 2014/7
_shelx_space_group_comment
;
The symmetry employed for this shelxl refinement is uniquely defined
by the following loop, which should always be used as a source of
symmetry information in preference to the above space-group names.
They are only intended as comments.
;
_olex2_refinement_description
;
1. Fixed Uiso
 At 1.2 times of:
  All C(H) groups
 At 1.5 times of:
  All C(H,H,H) groups
2.a Ternary CH refined with riding coordinates:
 C14(H14), C26(H26), C29(H29), C17(H17)
2.b Aromatic/amide H refined with riding coordinates:
 C24(H24), C21(H21), C22(H22), C6(H6), C23(H23), C4(H4), C5(H5), C7(H7),
 C12(H12), C9(H9), C10(H10), C11(H11), C3(H3)
2.c Idealised Me refined as rotating group:
 C16(H16A,H16B,H16C), C18(H18A,H18B,H18C), C27(H27A,H27B,H27C), C31(H31A,H31B,
 H31C), C15(H15A,H15B,H15C), C19(H19A,H19B,H19C), C30(H30A,H30B,H30C), C28(H28A,
 H28B,H28C)
;
_olex2_submission_special_instructions 'No special instructions were received'

loop_
_space_group_symop_operation_xyz
'x, y, z'
'-x, -y, -z'

loop_
_atom_site_label
_atom_site_type_symbol
_atom_site_fract_x
_atom_site_fract_y
_atom_site_fract_z
_atom_site_U_iso_or_equiv
_atom_site_adp_type
_atom_site_occupancy
_atom_site_site_symmetry_order
_atom_site_calc_flag
_atom_site_refinement_flags_posn
Co1 Co 0.26869(2) 0.57945(2) 0.20083(2) 0.01053(4) Uani 1 1 d .
P2 P 0.48957(3) 0.66126(3) 0.18359(2) 0.01209(6) Uani 1 1 d .
P1 P 0.36722(3) 0.57723(3) 0.31767(2) 0.01099(6) Uani 1 1 d .
P3 P 0.13666(3) 0.35799(3) 0.18625(2) 0.01211(6) Uani 1 1 d .
O1 O 0.07609(10) 0.77437(10) 0.20600(6) 0.0279(2) Uani 1 1 d .
C14 C 0.53237(12) 0.83127(13) 0.14863(7) 0.0177(2) Uani 1 1 d .
H14 H 0.6415 0.8617 0.1493 0.021 Uiso 1 1 calc R
C25 C 0.22482(12) 0.28237(12) 0.26242(7) 0.0138(2) Uani 1 1 d .
C16 C 0.44681(14) 0.80230(15) 0.06290(8) 0.0254(3) Uani 1 1 d .
H16A H 0.4748 0.7240 0.0273 0.038 Uiso 1 1 calc GR
H16B H 0.4712 0.8928 0.0451 0.038 Uiso 1 1 calc GR
H16C H 0.3396 0.7716 0.0613 0.038 Uiso 1 1 calc GR
C24 C 0.18953(13) 0.13442(13) 0.26360(7) 0.0179(2) Uani 1 1 d .
H24 H 0.1121 0.0636 0.2234 0.022 Uiso 1 1 calc R
C21 C 0.41775(13) 0.33950(13) 0.38148(7) 0.0175(2) Uani 1 1 d .
H21 H 0.4960 0.4095 0.4216 0.021 Uiso 1 1 calc R
C22 C 0.38275(14) 0.19217(13) 0.38140(7) 0.0200(2) Uani 1 1 d .
H22 H 0.4377 0.1608 0.4210 0.024 Uiso 1 1 calc R
C18 C 0.71346(13) 0.59498(15) 0.09427(7) 0.0226(3) Uani 1 1 d .
H18A H 0.7032 0.6757 0.0703 0.034 Uiso 1 1 calc GR
H18B H 0.7361 0.5177 0.0551 0.034 Uiso 1 1 calc GR
H18C H 0.7944 0.6328 0.1418 0.034 Uiso 1 1 calc GR
C6 C 0.19882(14) 0.66166(15) 0.52474(7) 0.0235(3) Uani 1 1 d .
H6 H 0.1507 0.6077 0.5576 0.028 Uiso 1 1 calc R
C20 C 0.33843(12) 0.38563(12) 0.32286(6) 0.0133(2) Uani 1 1 d .
C2 C 0.31535(11) 0.66501(12) 0.41020(6) 0.0137(2) Uani 1 1 d .
C1 C 0.15513(12) 0.69916(12) 0.20502(7) 0.0159(2) Uani 1 1 d .
C23 C 0.26729(14) 0.09019(13) 0.32339(7) 0.0200(2) Uani 1 1 d .
H23 H 0.2412 -0.0104 0.3245 0.024 Uiso 1 1 calc R
C4 C 0.29347(14) 0.89150(14) 0.49429(8) 0.0226(2) Uani 1 1 d .
H4 H 0.3104 0.9956 0.5062 0.027 Uiso 1 1 calc R
C5 C 0.22264(14) 0.81293(15) 0.54229(7) 0.0248(3) Uani 1 1 d .
H5 H 0.1907 0.8630 0.5870 0.030 Uiso 1 1 calc R
C27 C -0.00050(14) 0.24907(15) 0.02504(7) 0.0249(3) Uani 1 1 d .
H27A H -0.0950 0.2582 0.0397 0.037 Uiso 1 1 calc GR
H27B H -0.0205 0.1718 -0.0252 0.037 Uiso 1 1 calc GR
H27C H 0.0546 0.3433 0.0180 0.037 Uiso 1 1 calc GR
C7 C 0.24502(13) 0.58786(13) 0.45910(7) 0.0181(2) Uani 1 1 d .
H7 H 0.2284 0.4838 0.4476 0.022 Uiso 1 1 calc R
C12 C 0.77614(12) 0.78735(14) 0.29235(7) 0.0198(2) Uani 1 1 d .
H12 H 0.8151 0.8228 0.2509 0.024 Uiso 1 1 calc R
C8 C 0.56868(11) 0.66406(12) 0.34131(7) 0.0138(2) Uani 1 1 d .
C9 C 0.66291(13) 0.68901(13) 0.41526(7) 0.0173(2) Uani 1 1 d .
H9 H 0.6240 0.6571 0.4576 0.021 Uiso 1 1 calc R
C26 C 0.09237(13) 0.20827(13) 0.09182(7) 0.0181(2) Uani 1 1 d .
H26 H 0.0307 0.1165 0.1011 0.022 Uiso 1 1 calc R
C31 C -0.04152(13) 0.43686(16) 0.29375(7) 0.0236(3) Uani 1 1 d .
H31A H 0.0035 0.3920 0.3325 0.035 Uiso 1 1 calc GR
H31B H -0.1413 0.4401 0.3022 0.035 Uiso 1 1 calc GR
H31C H 0.0206 0.5374 0.3011 0.035 Uiso 1 1 calc GR
C13 C 0.62493(12) 0.71238(12) 0.27909(7) 0.0146(2) Uani 1 1 d .
C15 C 0.49350(14) 0.95518(14) 0.20512(8) 0.0250(3) Uani 1 1 d .
H15A H 0.3874 0.9252 0.2065 0.037 Uiso 1 1 calc GR
H15B H 0.5151 1.0444 0.1860 0.037 Uiso 1 1 calc GR
H15C H 0.5530 0.9755 0.2592 0.037 Uiso 1 1 calc GR
C29 C -0.05290(12) 0.34506(13) 0.20879(7) 0.0175(2) Uani 1 1 d .
H29 H -0.1043 0.3916 0.1716 0.021 Uiso 1 1 calc R
C10 C 0.81335(13) 0.76044(14) 0.42703(7) 0.0211(2) Uani 1 1 d .
H10 H 0.8778 0.7752 0.4770 0.025 Uiso 1 1 calc R
C17 C 0.56773(12) 0.53051(13) 0.11853(7) 0.0158(2) Uani 1 1 d .
H17 H 0.4912 0.4827 0.0678 0.019 Uiso 1 1 calc R
C11 C 0.86946(13) 0.81015(14) 0.36582(8) 0.0226(3) Uani 1 1 d .
H11 H 0.9722 0.8600 0.3742 0.027 Uiso 1 1 calc R
C3 C 0.33944(13) 0.81794(13) 0.42891(7) 0.0174(2) Uani 1 1 d .
H3 H 0.3880 0.8724 0.3964 0.021 Uiso 1 1 calc R
C19 C 0.58443(13) 0.40814(14) 0.15889(7) 0.0196(2) Uani 1 1 d .
H19A H 0.6699 0.4468 0.2041 0.029 Uiso 1 1 calc GR
H19B H 0.6002 0.3259 0.1200 0.029 Uiso 1 1 calc GR
H19C H 0.4938 0.3733 0.1784 0.029 Uiso 1 1 calc GR
C30 C -0.15411(14) 0.19001(15) 0.19634(10) 0.0303(3) Uani 1 1 d .
H30A H -0.1720 0.1353 0.1399 0.045 Uiso 1 1 calc GR
H30B H -0.2492 0.1968 0.2110 0.045 Uiso 1 1 calc GR
H30C H -0.1061 0.1384 0.2301 0.045 Uiso 1 1 calc GR
C28 C 0.23214(14) 0.17616(14) 0.06697(7) 0.0232(2) Uani 1 1 d .
H28A H 0.2963 0.2660 0.0597 0.035 Uiso 1 1 calc GR
H28B H 0.2041 0.0984 0.0164 0.035 Uiso 1 1 calc GR
H28C H 0.2859 0.1434 0.1088 0.035 Uiso 1 1 calc GR
H H 0.236(2) 0.544(2) 0.1136(11) 0.043(5) Uiso 1 1 d .

loop_
_atom_site_aniso_label
_atom_site_aniso_U_11
_atom_site_aniso_U_22
_atom_site_aniso_U_33
_atom_site_aniso_U_23
_atom_site_aniso_U_13
_atom_site_aniso_U_12
Co1 0.00908(7) 0.01220(8) 0.01037(7) 0.00394(5) 0.00186(5) 0.00224(5)
P2 0.00983(12) 0.01525(13) 0.01115(13) 0.00388(10) 0.00291(9) 0.00258(10)
P1 0.01084(12) 0.01240(13) 0.00996(12) 0.00327(10) 0.00221(9) 0.00326(10)
P3 0.01039(12) 0.01238(13) 0.01307(13) 0.00441(10) 0.00076(10) 0.00218(10)
O1 0.0179(4) 0.0191(4) 0.0459(6) 0.0059(4) 0.0034(4) 0.0079(3)
C14 0.0144(5) 0.0188(6) 0.0210(6) 0.0087(5) 0.0059(4) 0.0019(4)
C25 0.0135(5) 0.0152(5) 0.0144(5) 0.0054(4) 0.0036(4) 0.0056(4)
C16 0.0256(6) 0.0294(7) 0.0242(6) 0.0154(5) 0.0042(5) 0.0060(5)
C24 0.0197(5) 0.0143(5) 0.0190(6) 0.0042(4) 0.0019(4) 0.0045(4)
C21 0.0194(5) 0.0190(6) 0.0137(5) 0.0037(4) 0.0007(4) 0.0067(4)
C22 0.0259(6) 0.0208(6) 0.0169(5) 0.0074(5) 0.0024(5) 0.0121(5)
C18 0.0163(5) 0.0316(7) 0.0201(6) 0.0046(5) 0.0084(4) 0.0066(5)
C6 0.0231(6) 0.0331(7) 0.0166(6) 0.0080(5) 0.0089(5) 0.0079(5)
C20 0.0148(5) 0.0139(5) 0.0131(5) 0.0044(4) 0.0047(4) 0.0057(4)
C2 0.0129(4) 0.0174(5) 0.0113(5) 0.0031(4) 0.0016(4) 0.0060(4)
C1 0.0123(5) 0.0140(5) 0.0189(5) 0.0039(4) 0.0020(4) 0.0000(4)
C23 0.0269(6) 0.0150(5) 0.0207(6) 0.0069(5) 0.0045(5) 0.0086(5)
C4 0.0239(6) 0.0207(6) 0.0222(6) 0.0002(5) 0.0027(5) 0.0107(5)
C5 0.0238(6) 0.0338(7) 0.0165(6) -0.0005(5) 0.0060(5) 0.0133(5)
C27 0.0251(6) 0.0253(6) 0.0181(6) 0.0036(5) -0.0050(5) 0.0027(5)
C7 0.0195(5) 0.0200(6) 0.0158(5) 0.0058(4) 0.0048(4) 0.0056(4)
C12 0.0137(5) 0.0241(6) 0.0193(6) 0.0026(5) 0.0048(4) 0.0025(4)
C8 0.0117(4) 0.0141(5) 0.0141(5) 0.0011(4) 0.0016(4) 0.0040(4)
C9 0.0181(5) 0.0189(6) 0.0139(5) 0.0022(4) 0.0012(4) 0.0063(4)
C26 0.0192(5) 0.0149(5) 0.0160(5) 0.0021(4) -0.0012(4) 0.0013(4)
C31 0.0149(5) 0.0385(7) 0.0214(6) 0.0125(5) 0.0078(4) 0.0083(5)
C13 0.0119(5) 0.0163(5) 0.0141(5) 0.0013(4) 0.0017(4) 0.0038(4)
C15 0.0232(6) 0.0162(6) 0.0358(7) 0.0073(5) 0.0108(5) 0.0028(5)
C29 0.0103(5) 0.0206(6) 0.0231(6) 0.0104(5) 0.0034(4) 0.0030(4)
C10 0.0166(5) 0.0244(6) 0.0175(6) -0.0010(5) -0.0035(4) 0.0065(5)
C17 0.0131(5) 0.0218(6) 0.0127(5) 0.0031(4) 0.0040(4) 0.0059(4)
C11 0.0116(5) 0.0265(6) 0.0237(6) -0.0007(5) 0.0005(4) 0.0023(4)
C3 0.0186(5) 0.0184(6) 0.0163(5) 0.0051(4) 0.0031(4) 0.0070(4)
C19 0.0196(5) 0.0234(6) 0.0179(5) 0.0042(5) 0.0037(4) 0.0111(5)
C30 0.0157(5) 0.0264(7) 0.0498(9) 0.0178(6) 0.0071(5) 0.0002(5)
C28 0.0265(6) 0.0218(6) 0.0183(6) -0.0001(5) 0.0034(5) 0.0066(5)

loop_
_atom_type_symbol
_atom_type_description
_atom_type_scat_dispersion_real
_atom_type_scat_dispersion_imag
_atom_type_scat_source
C C 0.0033 0.0016 'International Tables Vol C Tables 4.2.6.8 and 6.1.1.4'
H H 0.0000 0.0000 'International Tables Vol C Tables 4.2.6.8 and 6.1.1.4'
Co Co 0.3494 0.9721 'International Tables Vol C Tables 4.2.6.8 and 6.1.1.4'
O O 0.0106 0.0060 'International Tables Vol C Tables 4.2.6.8 and 6.1.1.4'
P P 0.1023 0.0942 'International Tables Vol C Tables 4.2.6.8 and 6.1.1.4'

loop_
_geom_angle_atom_site_label_1
_geom_angle_atom_site_label_2
_geom_angle_atom_site_label_3
_geom_angle
P2 Co1 P3 130.987(13)
P2 Co1 H 81.6(7)
P1 Co1 P2 87.250(12)
P1 Co1 P3 87.644(12)
P1 Co1 H 158.4(7)
P3 Co1 H 85.9(7)
C1 Co1 P2 117.25(4)
C1 Co1 P1 111.23(4)
C1 Co1 P3 109.97(4)
C1 Co1 H 90.3(7)
C14 P2 Co1 118.05(4)
C14 P2 C17 104.65(5)
C13 P2 Co1 110.40(4)
C13 P2 C14 102.73(5)
C13 P2 C17 101.17(5)
C17 P2 Co1 117.60(4)
C20 P1 Co1 109.12(4)
C20 P1 C2 102.59(5)
C20 P1 C8 107.54(5)
C2 P1 Co1 124.10(4)
C8 P1 Co1 111.56(4)
C8 P1 C2 100.60(5)
C25 P3 Co1 108.35(4)
C25 P3 C26 104.23(5)
C25 P3 C29 102.76(5)
C26 P3 Co1 124.02(4)
C26 P3 C29 100.91(5)
C29 P3 Co1 114.26(4)
P2 C14 H14 108.7
C16 C14 P2 110.38(8)
C16 C14 H14 108.7
C15 C14 P2 109.77(8)
C15 C14 H14 108.7
C15 C14 C16 110.65(10)
C24 C25 P3 125.71(9)
C24 C25 C20 118.99(10)
C20 C25 P3 115.29(8)
C14 C16 H16A 109.5
C14 C16 H16B 109.5
C14 C16 H16C 109.5
H16A C16 H16B 109.5
H16A C16 H16C 109.5
H16B C16 H16C 109.5
C25 C24 H24 119.9
C23 C24 C25 120.29(11)
C23 C24 H24 119.9
C22 C21 H21 119.9
C22 C21 C20 120.20(11)
C20 C21 H21 119.9
C21 C22 H22 120.0
C21 C22 C23 119.93(11)
C23 C22 H22 120.0
H18A C18 H18B 109.5
H18A C18 H18C 109.5
H18B C18 H18C 109.5
C17 C18 H18A 109.5
C17 C18 H18B 109.5
C17 C18 H18C 109.5
C5 C6 H6 119.9
C5 C6 C7 120.28(12)
C7 C6 H6 119.9
C25 C20 P1 114.75(8)
C21 C20 P1 125.06(9)
C21 C20 C25 120.18(10)
C7 C2 P1 124.19(9)
C7 C2 C3 118.43(10)
C3 C2 P1 117.23(8)
O1 C1 Co1 177.62(10)
C24 C23 H23 119.8
C22 C23 C24 120.36(11)
C22 C23 H23 119.8
C5 C4 H4 120.0
C3 C4 H4 120.0
C3 C4 C5 120.00(12)
C6 C5 C4 119.69(11)
C6 C5 H5 120.2
C4 C5 H5 120.2
H27A C27 H27B 109.5
H27A C27 H27C 109.5
H27B C27 H27C 109.5
C26 C27 H27A 109.5
C26 C27 H27B 109.5
C26 C27 H27C 109.5
C6 C7 H7 119.7
C2 C7 C6 120.66(11)
C2 C7 H7 119.7
C13 C12 H12 119.8
C11 C12 H12 119.8
C11 C12 C13 120.31(11)
C9 C8 P1 125.26(9)
C9 C8 C13 120.18(10)
C13 C8 P1 114.51(8)
C8 C9 H9 119.9
C10 C9 C8 120.14(11)
C10 C9 H9 119.9
P3 C26 H26 108.1
C27 C26 P3 109.60(8)
C27 C26 H26 108.1
C28 C26 P3 112.06(8)
C28 C26 C27 110.87(10)
C28 C26 H26 108.1
H31A C31 H31B 109.5
H31A C31 H31C 109.5
H31B C31 H31C 109.5
C29 C31 H31A 109.5
C29 C31 H31B 109.5
C29 C31 H31C 109.5
C12 C13 P2 125.84(9)
C8 C13 P2 114.97(8)
C8 C13 C12 119.11(10)
C14 C15 H15A 109.5
C14 C15 H15B 109.5
C14 C15 H15C 109.5
H15A C15 H15B 109.5
H15A C15 H15C 109.5
H15B C15 H15C 109.5
P3 C29 H29 106.6
C31 C29 P3 110.40(8)
C31 C29 H29 106.6
C31 C29 C30 109.50(10)
C30 C29 P3 116.63(9)
C30 C29 H29 106.6
C9 C10 H10 120.0
C11 C10 C9 119.93(11)
C11 C10 H10 120.0
P2 C17 H17 106.8
C18 C17 P2 117.47(8)
C18 C17 H17 106.8
C18 C17 C19 109.92(9)
C19 C17 P2 108.59(8)
C19 C17 H17 106.8
C12 C11 H11 119.8
C10 C11 C12 120.30(11)
C10 C11 H11 119.8
C2 C3 H3 119.5
C4 C3 C2 120.93(11)
C4 C3 H3 119.5
C17 C19 H19A 109.5
C17 C19 H19B 109.5
C17 C19 H19C 109.5
H19A C19 H19B 109.5
H19A C19 H19C 109.5
H19B C19 H19C 109.5
C29 C30 H30A 109.5
C29 C30 H30B 109.5
C29 C30 H30C 109.5
H30A C30 H30B 109.5
H30A C30 H30C 109.5
H30B C30 H30C 109.5
C26 C28 H28A 109.5
C26 C28 H28B 109.5
C26 C28 H28C 109.5
H28A C28 H28B 109.5
H28A C28 H28C 109.5
H28B C28 H28C 109.5

loop_
_geom_bond_atom_site_label_1
_geom_bond_atom_site_label_2
_geom_bond_distance
Co1 P2 2.1387(3)
Co1 P1 2.1247(3)
Co1 P3 2.1480(3)
Co1 C1 1.7476(12)
Co1 H 1.456(18)
P2 C14 1.8535(12)
P2 C13 1.8406(11)
P2 C17 1.8632(11)
P1 C20 1.8308(11)
P1 C2 1.8400(11)
P1 C8 1.8341(11)
P3 C25 1.8413(11)
P3 C26 1.8581(12)
P3 C29 1.8679(11)
O1 C1 1.1557(14)
C14 H14 1.0000
C14 C16 1.5280(17)
C14 C15 1.5258(17)
C25 C24 1.3948(16)
C25 C20 1.4032(15)
C16 H16A 0.9800
C16 H16B 0.9800
C16 H16C 0.9800
C24 H24 0.9500
C24 C23 1.3910(16)
C21 H21 0.9500
C21 C22 1.3831(17)
C21 C20 1.3945(15)
C22 H22 0.9500
C22 C23 1.3874(17)
C18 H18A 0.9800
C18 H18B 0.9800
C18 H18C 0.9800
C18 C17 1.5301(15)
C6 H6 0.9500
C6 C5 1.3813(19)
C6 C7 1.3929(17)
C2 C7 1.3920(16)
C2 C3 1.3959(16)
C23 H23 0.9500
C4 H4 0.9500
C4 C5 1.3891(19)
C4 C3 1.3872(17)
C5 H5 0.9500
C27 H27A 0.9800
C27 H27B 0.9800
C27 H27C 0.9800
C27 C26 1.5344(16)
C7 H7 0.9500
C12 H12 0.9500
C12 C13 1.4007(15)
C12 C11 1.3896(17)
C8 C9 1.3963(15)
C8 C13 1.3979(16)
C9 H9 0.9500
C9 C10 1.3890(16)
C26 H26 1.0000
C26 C28 1.5231(17)
C31 H31A 0.9800
C31 H31B 0.9800
C31 H31C 0.9800
C31 C29 1.5258(17)
C15 H15A 0.9800
C15 H15B 0.9800
C15 H15C 0.9800
C29 H29 1.0000
C29 C30 1.5264(17)
C10 H10 0.9500
C10 C11 1.3871(18)
C17 H17 1.0000
C17 C19 1.5302(16)
C11 H11 0.9500
C3 H3 0.9500
C19 H19A 0.9800
C19 H19B 0.9800
C19 H19C 0.9800
C30 H30A 0.9800
C30 H30B 0.9800
C30 H30C 0.9800
C28 H28A 0.9800
C28 H28B 0.9800
C28 H28C 0.9800
